data_2010227
loop_
_publ_author_name
'B\"uchel, R.'
'Aebi, R.'
'Keese, R.'
'Venugopalan, P.'

_publ_section_title
;<i>rel</i>-(2<i>R</i>,5<i>R</i>)-1-Benzoyl-2-<i>tert</i>-butyl-3-methyl-5-(2,2,3,3,4,4,5,5,5-nonafluoropentyl)imidazolidin-4-one
 at 100 K
;
_journal_issue 11
_journal_name_full 'Acta Crystallographica Section C'
_journal_page_first 1803
_journal_page_last 1805
_journal_paper_doi 10.1107/S0108270194000132
_journal_volume 50
_journal_year 1994
_chemical_formula_sum 'C20 H21 F9 N2 O2'
_chemical_formula_weight 492.38
_symmetry_cell_setting monoclinic
_symmetry_space_group_name_Hall '-P 2yab'
_symmetry_space_group_name_H-M 'P 1 21/a 1'
_atom_type_scat_source IntTabIV
_cell_angle_alpha 90
_cell_angle_beta 111.90(4)
_cell_angle_gamma 90
_cell_formula_units_Z 4
_cell_length_a 19.350(10)
_cell_length_b 5.885(3)
_cell_length_c 20.368(10)
_cell_measurement_reflns_used 22
_cell_measurement_temperature 100
_cell_measurement_theta_max 13.9
_cell_measurement_theta_min 4.0
_cell_volume 2152(2)
_computing_cell_refinement 'CAD-4 Software (Enraf-Nonius, 1989)'
_computing_data_collection 'CAD-4 Software (Enraf-Nonius, 1989)'
_computing_data_reduction 'SDP (Frenz, 1984)'
_computing_molecular_graphics 'PEANUT (Hummel, Hauser & B\"urgi, 1990)'
_computing_publication_material 'PARST (Nardelli, 1983)'
_computing_structure_refinement 'SHELX76 (Sheldrick, 1976)'
_computing_structure_solution 'SHELXS86 (Sheldrick, 1985)'
_diffrn_measurement_device 'Enraf-Nonius CAD-4'
_diffrn_measurement_method \w
_diffrn_radiation_type MoK\a
_diffrn_radiation_wavelength 0.71069
_diffrn_reflns_av_R_equivalents 0.02
_diffrn_reflns_limit_h_max 21
_diffrn_reflns_limit_h_min -21
_diffrn_reflns_limit_k_max 6
_diffrn_reflns_limit_k_min 0
_diffrn_reflns_limit_l_max 22
_diffrn_reflns_limit_l_min 0
_diffrn_reflns_number 2584
_diffrn_reflns_theta_max 23
_diffrn_standards_decay_% <1
_diffrn_standards_interval_time 60
_diffrn_standards_number 3
_exptl_absorpt_coefficient_mu 0.15
_exptl_absorpt_correction_type none
_exptl_crystal_colour Colourless
_exptl_crystal_density_diffrn 1.5197
_exptl_crystal_description Block
_exptl_crystal_size_max 0.42
_exptl_crystal_size_mid 0.29
_exptl_crystal_size_min 0.14
_refine_diff_density_max 0.604
_refine_diff_density_min -0.419
_refine_ls_goodness_of_fit_obs 1.826
_refine_ls_number_parameters 362
_refine_ls_number_reflns 1348
_refine_ls_R_factor_obs 0.052
_refine_ls_shift/esd_max 0.004
_refine_ls_structure_factor_coef F
_refine_ls_weighting_details 'w = 1/[\s^2^(F) + 0.000719F^2^]'
_refine_ls_weighting_scheme calc
_refine_ls_wR_factor_obs 0.065
_reflns_number_observed 1348
_reflns_number_total 1803
_reflns_observed_criterion I>3\s(I)
_cod_data_source_file sh1082.cif
_cod_data_source_block sh1082_structure_1_of_1
_cod_depositor_comments
;
The following automatic conversions were performed:

'_refine_ls_weighting_scheme' value 'w = 1/[\s^2^(F) + 0.000719F^2^]'
was changed to 'calc'. New tag '_refine_ls_weighting_details' was
created. The value of the new tag was set to 'w = 1/[\s^2^(F) +
0.000719F^2^]'.

Automatic conversion script
Id: cif_fix_values 3143 2015-03-26 13:38:13Z robertas 
;
_cod_original_sg_symbol_H-M 'P 21/a'
_cod_database_code 2010227

loop_
_atom_site_label
_atom_site_fract_x
_atom_site_fract_y
_atom_site_fract_z
_atom_site_U_iso_or_equiv
O(1) .0628(3) -.1874(8) .2136(2) .033(2)
O(2) -.1554(2) .4952(8) .1709(2) .022(2)
N(1) -.0950(3) .1623(9) .1731(3) .018(2)
N(2) .0095(3) .1295(9) .1486(3) .019(2)
C(1) -.0614(4) .2480(13) .1240(4) .019(3)
C(2) .0130(4) -.0481(13) .1910(4) .022(3)
C(3) -.0554(3) -.0410(12) .2114(3) .018(3)
C(4) -.1455(3) .2947(13) .1889(3) .021(3)
C(5) -.1912(3) .1806(11) .2242(3) .017(3)
C(6) -.2076(4) .2957(13) .2762(4) .021(3)
C(7) -.2544(4) .2031(13) .3052(4) .025(3)
C(8) -.2866(4) -.0049(13) .2817(4) .028(3)
C(9) -.2719(4) -.1223(13) .2303(4) .025(3)
C(10) -.2236(4) -.0300(12) .2019(4) .022(3)
C(11) -.1094(3) .1933(11) .0462(3) .017(3)
C(12) -.0737(4) .2923(14) -.0025(4) .025(3)
C(13) -.1867(4) .2979(13) .0252(4) .025(3)
C(14) -.1185(4) -.0639(12) .0357(4) .021(3)
C(15) .0754(4) .2073(15) .1372(5) .029(3)
C(16) -.0293(4) -.0376(13) .2923(4) .025(3)
C(17) .0162(4) .1620(12) .3303(3) .023(3)
C(18) .0587(4) .1225(13) .4090(4) .034(3)
C(19) .1011(5) .3209(17) .4533(4) .048(4)
C(20) .1528(6) .274(2) .5304(5) .070(5)
F(1) .0654(2) .2287(7) .3018(2) .047(2)
F(2) -.0275(2) .3478(7) .3250(2) .0514(19)
F(3) .0141(3) .0337(11) .4372(2) .089(3)
F(4) .1115(3) -.0362(8) .4129(2) .072(2)
F(5) .1350(3) .4421(9) .4214(3) .079(3)
F(6) .0490(3) .4647(12) .4604(3) .111(3)
F(7) .2118(4) .1661(14) .5260(3) .131(4)
F(8) .1811(4) .4501(13) .5643(3) .114(4)
F(9) .1229(4) .1512(15) .5628(3) .147(4)
H(1) -.051(3) .4019(11) .129(3) ?
H(3) -.084(3) -.183(11) .193(3) ?
H(6) -.190(3) .443(11) .288(3) ?
H(7) -.267(3) .290(10) .340(3) ?
H(8) -.317(3) -.062(11) .299(3) ?
H(9) -.294(3) -.263(11) .216(3) ?
H(10) -.210(3) -.114(10) .169(3) ?
H(121) -.027(3) .215(10) .001(3) ?
H(122) -.064(3) .448(11) .005(3) ?
H(123) -.105(3) .270(10) -.050(3) ?
H(131) -.215(3) .227(10) .049(3) ?
H(132) -.216(3) .266(10) -.024(3) ?
H(133) -.184(3) .452(11) .035(3) ?
H(141) -.070(3) -.141(10) .052(3) ?
H(142) -.148(3) -.096(10) -.014(3) ?
H(143) -.139(3) -.128(10) .067(3) ?
H(151) .081(3) .352(11) .144(3) ?
H(152) .078(3) .146(11) .097(3) ?
H(153) .119(3) .162(10) .177(3) ?
H(161) .000(3) -.168(11) .307(3) ?
H(162) -.068(3) -.040(11) .305(3) ?

loop_
_geom_angle_atom_site_label_1
_geom_angle_atom_site_label_2
_geom_angle_atom_site_label_3
_geom_angle
_geom_angle_publ_flag
C(3) N(1) C(4) 127.4(5) yes
C(1) N(1) C(4) 119.8(6) yes
C(1) N(1) C(3) 111.4(5) yes
C(2) N(2) C(15) 120.8(6) yes
C(1) N(2) C(15) 124.5(6) yes
C(1) N(2) C(2) 114.2(6) yes
N(1) C(1) N(2) 101.6(5) yes
N(2) C(1) C(11) 112.6(6) yes
N(1) C(1) C(11) 112.2(6) yes
O(1) C(2) N(2) 127.6(7) yes
N(2) C(2) C(3) 108.3(6) yes
O(1) C(2) C(3) 124.0(6) yes
N(1) C(3) C(2) 102.1(5) yes
C(2) C(3) C(16) 108.8(6) yes
N(1) C(3) C(16) 117.1(6) yes
O(2) C(4) N(1) 121.1(7) no
N(1) C(4) C(5) 117.3(6) no
O(2) C(4) C(5) 121.6(7) no
C(4) C(5) C(10) 121.4(6) no
C(4) C(5) C(6) 119.5(6) no
C(6) C(5) C(10) 118.8(7) no
C(5) C(6) C(7) 120.8(7) no
C(6) C(7) C(8) 119.4(7) no
C(7) C(8) C(9) 121.3(7) no
C(8) C(9) C(10) 119.2(7) no
C(5) C(10) C(9) 120.5(7) no
C(1) C(11) C(14) 110.2(6) no
C(1) C(11) C(13) 110.9(6) no
C(1) C(11) C(12) 110.1(6) no
C(13) C(11) C(14) 108.1(6) no
C(12) C(11) C(14) 110.2(6) no
C(12) C(11) C(13) 107.4(6) no
C(3) C(16) C(17) 117.3(6) no
C(16) C(17) C(18) 114.0(6) yes
C(16) C(17) F(2) 111.1(6) yes
C(16) C(17) F(1) 112.4(6) yes
F(2) C(17) C(18) 106.3(6) yes
F(1) C(17) C(18) 107.9(6) yes
F(1) C(17) F(2) 104.5(6) yes
C(17) C(18) C(19) 118.0(7) yes
C(17) C(18) F(4) 105.3(6) yes
C(17) C(18) F(3) 109.7(6) yes
F(4) C(18) C(19) 105.4(7) yes
F(3) C(18) C(19) 110.2(7) yes
F(3) C(18) F(4) 107.6(7) yes
C(18) C(19) C(20) 118.1(8) yes
C(18) C(19) F(6) 106.5(7) yes
C(18) C(19) F(5) 112.9(7) yes
F(6) C(19) C(20) 103.1(7) yes
F(5) C(19) C(20) 110.6(8) yes
F(5) C(19) F(6) 104.1(7) yes
C(19) C(20) F(9) 112.8(9) yes
C(19) C(20) F(8) 113.5(9) yes
C(19) C(20) F(7) 105.2(8) yes
F(8) C(20) F(9) 112.3(9) yes
F(7) C(20) F(9) 109.5(10) yes
F(7) C(20) F(8) 102.8(10) yes

loop_
_geom_bond_atom_site_label_1
_geom_bond_atom_site_label_2
_geom_bond_distance
_geom_bond_publ_flag
O(1) C(2) 1.218(8) yes
O(2) C(4) 1.230(9) yes
N(1) C(1) 1.470(10) yes
N(1) C(3) 1.476(8) yes
N(1) C(4) 1.380(10) yes
N(2) C(1) 1.451(8) yes
N(2) C(2) 1.341(9) yes
N(2) C(15) 1.452(11) yes
C(1) C(11) 1.542(9) yes
C(2) C(3) 1.529(11) yes
C(3) C(16) 1.534(10) yes
C(4) C(5) 1.491(11) yes
C(5) C(6) 1.390(11) yes
C(5) C(10) 1.387(9) yes
C(6) C(7) 1.366(12) yes
C(7) C(8) 1.376(11) yes
C(8) C(9) 1.369(12) yes
C(9) C(10) 1.381(12) yes
C(11) C(12) 1.519(12) yes
C(11) C(13) 1.525(10) yes
C(11) C(14) 1.530(10) yes
C(16) C(17) 1.498(10) yes
C(17) F(1) 1.345(9) yes
C(17) F(2) 1.362(8) yes
C(17) C(18) 1.523(9) yes
C(18) F(3) 1.310(11) yes
C(18) F(4) 1.365(10) yes
C(18) C(19) 1.516(11) yes
C(19) F(5) 1.295(12) yes
C(19) F(6) 1.364(12) yes
C(19) C(20) 1.541(12) yes
C(20) F(7) 1.338(15) yes
C(20) F(8) 1.252(14) yes
C(20) F(9) 1.256(15) yes

loop_
_geom_torsion_atom_site_label_1
_geom_torsion_atom_site_label_2
_geom_torsion_atom_site_label_3
_geom_torsion_atom_site_label_4
_geom_torsion
_geom_torsion_publ_flag
C(3) N(1) C(4) O(2) 154.5(7) yes
C(1) N(1) C(4) O(2) -10.4(10) yes
C(1) N(1) C(3) C(2) 9.3(7) yes
C(3) N(1) C(1) N(2) -14.9(7) yes
C(1) N(2) C(2) O(1) 172.9(7) yes
C(2) N(2) C(1) N(1) 15.9(8) yes
C(1) N(2) C(2) C(3) -10.8(8) yes
O(1) C(2) C(3) N(1) 177.2(7) yes
N(2) C(2) C(3) N(1) 0.7(7) yes
O(1) C(2) C(3) C(16) 52.9(9) yes
C(2) C(3) C(16) C(17) 62.5(8) yes
N(1) C(3) C(16) C(17) -52.4(9) yes
N(1) C(4) C(5) C(10) -43.8(10) yes
C(3) C(16) C(17) F(1) -39.6(9) yes
C(3) C(16) C(17) F(2) 77.1(8) yes
C(3) C(16) C(17) C(18) -162.8(6) yes
C(16) C(17) C(18) C(19) -174.8(7) yes
F(2) C(17) C(18) F(3) 75.2(7) yes
C(17) C(18) C(19) C(20) -171.6(8) yes
